data_7718451
loop_
_publ_author_name
'Calvo-Molina, Adri&#xe1;n'
'Jover, Jes&#xfa;s'
'P&#xe9;rez-Redondo, Adri&#xe1;n'
'Y&#xe9;lamos, Carlos'

_publ_section_title
;
 Revisiting the structure and properties of mid-valent
 monopentamethylcyclopentadienylchromium complexes.
;
_journal_issue 20
_journal_name_full 'Dalton transactions (Cambridge, England : 2003)'
_journal_page_first 8190
_journal_page_last 8203
_journal_paper_doi 10.1039/d5dt00620a
_journal_volume 54
_journal_year 2025
_chemical_formula_moiety 'C32 H40 Cl2 Cr2 N2'
_chemical_formula_sum 'C32 H40 Cl2 Cr2 N2'
_chemical_formula_weight 627.56
_chemical_properties_physical Air-sensitive,Moisture-sensitive,Heat-sensitive,Oxygen-sensitive
_space_group_IT_number 2
_space_group_name_Hall '-P 1'
_space_group_name_H-M_alt 'P -1'
_symmetry_cell_setting triclinic
_symmetry_Int_Tables_number 2
_symmetry_space_group_name_Hall '-P 1'
_symmetry_space_group_name_H-M 'P -1'
_atom_sites_solution_hydrogens geom
_atom_sites_solution_primary dual
_atom_sites_solution_secondary dual
_audit_conform_dict_location ftp://ftp.iucr.org/pub/cif_core.dic
_audit_conform_dict_name cif_core.dic
_audit_conform_dict_version 2.4.5
_audit_creation_date 2024-07-04T17:31:42-00:00
_audit_creation_method 'WinGX routine CIF_UPDATE'
_audit_update_record
;
2025-01-21 deposited with the CCDC.	2025-03-31 downloaded from the CCDC.
;
_cell_angle_alpha 76.795(2)
_cell_angle_beta 67.603(2)
_cell_angle_gamma 67.745(2)
_cell_formula_units_Z 1
_cell_length_a 8.8627(4)
_cell_length_b 9.9096(5)
_cell_length_c 9.9331(4)
_cell_measurement_reflns_used 7325
_cell_measurement_temperature 150(2)
_cell_measurement_theta_max 26.6
_cell_measurement_theta_min 2.23
_cell_measurement_wavelength 0.71073
_cell_volume 742.87(6)
_computing_cell_refinement 'SAINT V8.40B integration software'
_computing_data_collection 'Apex3 v2019.11-0 (Bruker, 2019)'
_computing_data_reduction 'SAINT V8.40B (Bruker, 2019)'
_computing_molecular_graphics 'ORTEP-3 for Windows (Farrugia, 2012)'
_computing_publication_material 'WinGX publication routines (Farrugia, 2012)'
_computing_structure_refinement 'SHELXL-2018/3 (Sheldrick, 2018)'
_computing_structure_solution 'SHELXT-2018/2 (Sheldrick, 2015)'
_diffrn_ambient_temperature 150(2)
_diffrn_detector 'APEX-II CCD'
_diffrn_detector_area_resol_mean 7.4074
_diffrn_measured_fraction_theta_full 0.997
_diffrn_measured_fraction_theta_max 0.997
_diffrn_measurement_device '\k-geometry diffractometer'
_diffrn_measurement_device_type
;
Bruker AXS D8 Venture diffractometer with PhotonIII_C14 charge-integrating and 
photon counting pixel array detector
;
_diffrn_measurement_method 'omega and phi scans'
_diffrn_orient_matrix_UB_11 0.042228
_diffrn_orient_matrix_UB_12 0.08078
_diffrn_orient_matrix_UB_13 -0.001229
_diffrn_orient_matrix_UB_21 -0.109406
_diffrn_orient_matrix_UB_22 0.073996
_diffrn_orient_matrix_UB_23 -0.011739
_diffrn_orient_matrix_UB_31 -0.053741
_diffrn_orient_matrix_UB_32 -0.001938
_diffrn_orient_matrix_UB_33 0.108779
_diffrn_radiation_collimation 'focusing mirrors'
_diffrn_radiation_monochromator 'multilayer mirror optics'
_diffrn_radiation_probe x-ray
_diffrn_radiation_type MoK\a
_diffrn_radiation_wavelength 0.71073
_diffrn_reflns_av_R_equivalents 0.0772
_diffrn_reflns_av_unetI/netI 0.0471
_diffrn_reflns_Laue_measured_fraction_full 0.997
_diffrn_reflns_Laue_measured_fraction_max 0.997
_diffrn_reflns_limit_h_max 11
_diffrn_reflns_limit_h_min -11
_diffrn_reflns_limit_k_max 12
_diffrn_reflns_limit_k_min -12
_diffrn_reflns_limit_l_max 12
_diffrn_reflns_limit_l_min -12
_diffrn_reflns_number 25589
_diffrn_reflns_point_group_measured_fraction_full 0.997
_diffrn_reflns_point_group_measured_fraction_max 0.997
_diffrn_reflns_theta_full 25
_diffrn_reflns_theta_max 27.506
_diffrn_reflns_theta_min 2.995
_diffrn_source 'microfocus sealed tube'
_diffrn_source_current 1.4
_diffrn_source_type 'INCOATEC I\ms 3.0'
_diffrn_source_voltage 50
_diffrn_standards_number 0
_exptl_absorpt_coefficient_mu 0.935
_exptl_absorpt_correction_T_max 0.746
_exptl_absorpt_correction_T_min 0.692
_exptl_absorpt_correction_type multi-scan
_exptl_absorpt_process_details
;
        Universidad de Alcal?
        Alcal? de Henares-Madrid
        Spain
;
_exptl_crystal_colour brown
_exptl_crystal_density_diffrn 1.403
_exptl_crystal_density_method 'not measured'
_exptl_crystal_description prismatic
_exptl_crystal_F_000 328
_exptl_crystal_recrystallization_method 'Re-crystallisation from solvent: toluene'
_exptl_crystal_size_max 0.181
_exptl_crystal_size_mid 0.082
_exptl_crystal_size_min 0.048
_refine_diff_density_max 1.274
_refine_diff_density_min -0.515
_refine_diff_density_rms 0.132
_refine_ls_extinction_method none
_refine_ls_goodness_of_fit_ref 1.263
_refine_ls_hydrogen_treatment constr
_refine_ls_matrix_type full
_refine_ls_number_constraints 0
_refine_ls_number_parameters 177
_refine_ls_number_reflns 3403
_refine_ls_number_restraints 0
_refine_ls_restrained_S_all 1.263
_refine_ls_R_factor_all 0.0844
_refine_ls_R_factor_gt 0.0687
_refine_ls_shift/su_max 0.002
_refine_ls_shift/su_mean 0
_refine_ls_structure_factor_coef Fsqd
_refine_ls_weighting_details 'w=1/[\s^2^(Fo^2^)+(0.0372P)^2^+5.9259P] where P=(Fo^2^+2Fc^2^)/3'
_refine_ls_weighting_scheme calc
_refine_ls_wR_factor_gt 0.2174
_refine_ls_wR_factor_ref 0.2235
_reflns_Friedel_coverage 0
_reflns_number_gt 2694
_reflns_number_total 3403
_reflns_threshold_expression 'I > 2\s(I)'
_cod_data_source_file d5dt00620a3.cif
_cod_data_source_block 2
_cod_depositor_comments 'Adding full bibliography for 7718451--7718458.cif.'
_cod_database_code 7718451
_shelx_estimated_absorpt_t_min 0.849
_shelx_estimated_absorpt_t_max 0.956
_shelx_shelxl_version_number 2018/3

loop_
_symmetry_equiv_pos_as_xyz
'x, y, z'
'-x, -y, -z'

loop_
_atom_site_label
_atom_site_type_symbol
_atom_site_fract_x
_atom_site_fract_y
_atom_site_fract_z
_atom_site_U_iso_or_equiv
_atom_site_adp_type
_atom_site_occupancy
_atom_site_site_symmetry_order
_atom_site_calc_flag
_atom_site_refinement_flags_posn
_atom_site_refinement_flags_adp
_atom_site_refinement_flags_occupancy
_atom_site_disorder_assembly
_atom_site_disorder_group
C1 C 0.5635(8) 0.2312(7) 0.6478(7) 0.0299(13) Uani 1 1 d . . . . .
C2 C 0.5277(10) 0.1183(8) 0.6164(8) 0.0386(16) Uani 1 1 d . . . . .
H2 H 0.4805 0.1353 0.5404 0.046 Uiso 1 1 calc R U . . .
C3 C 0.5602(11) -0.0168(8) 0.6946(9) 0.0448(18) Uani 1 1 d . . . . .
H3 H 0.5324 -0.0919 0.6739 0.054 Uiso 1 1 calc R U . . .
C4 C 0.6323(11) -0.0446(8) 0.8021(8) 0.048(2) Uani 1 1 d . . . . .
H4 H 0.6572 -0.1392 0.854 0.058 Uiso 1 1 calc R U . . .
C5 C 0.6684(10) 0.0650(8) 0.8345(8) 0.0413(17) Uani 1 1 d . . . . .
H5 H 0.718 0.0454 0.9094 0.05 Uiso 1 1 calc R U . . .
C6 C 0.6340(9) 0.2029(8) 0.7604(7) 0.0351(15) Uani 1 1 d . . . . .
H6 H 0.6577 0.2782 0.7851 0.042 Uiso 1 1 calc R U . . .
C11 C 0.8409(8) 0.4831(7) 0.2704(7) 0.0291(13) Uani 1 1 d . . . . .
C12 C 0.8728(8) 0.3395(8) 0.3418(7) 0.0309(14) Uani 1 1 d . . . . .
C13 C 0.8303(8) 0.2542(7) 0.2725(8) 0.0332(14) Uani 1 1 d . . . . .
C14 C 0.7769(8) 0.3469(7) 0.1559(7) 0.0314(14) Uani 1 1 d . . . . .
C15 C 0.7818(8) 0.4881(7) 0.1541(7) 0.0302(13) Uani 1 1 d . . . . .
C16 C 0.8848(10) 0.6025(9) 0.3002(9) 0.0426(17) Uani 1 1 d . . . . .
H16A H 0.8348 0.6144 0.405 0.064 Uiso 1 1 calc R U . . .
H16B H 0.8379 0.6944 0.2451 0.064 Uiso 1 1 calc R U . . .
H16C H 1.0104 0.5769 0.2699 0.064 Uiso 1 1 calc R U . . .
C17 C 0.9534(9) 0.2836(9) 0.4606(8) 0.0427(18) Uani 1 1 d . . . . .
H17A H 0.9417 0.1873 0.5044 0.064 Uiso 1 1 calc R U . . .
H17B H 0.8952 0.3521 0.536 0.064 Uiso 1 1 calc R U . . .
H17C H 1.0759 0.2748 0.4191 0.064 Uiso 1 1 calc R U . . .
C18 C 0.8568(10) 0.0924(8) 0.3029(10) 0.049(2) Uani 1 1 d . . . . .
H18A H 0.7661 0.0722 0.2856 0.074 Uiso 1 1 calc R U . . .
H18B H 0.8519 0.0607 0.405 0.074 Uiso 1 1 calc R U . . .
H18C H 0.9698 0.039 0.2381 0.074 Uiso 1 1 calc R U . . .
C19 C 0.7356(10) 0.3006(10) 0.0431(9) 0.0484(19) Uani 1 1 d . . . . .
H19A H 0.6655 0.3869 -0.0028 0.073 Uiso 1 1 calc R U . . .
H19B H 0.6714 0.2314 0.0905 0.073 Uiso 1 1 calc R U . . .
H19C H 0.8431 0.2535 -0.0318 0.073 Uiso 1 1 calc R U . . .
C20 C 0.7495(9) 0.6146(8) 0.0402(8) 0.0412(17) Uani 1 1 d . . . . .
H20A H 0.8536 0.603 -0.046 0.062 Uiso 1 1 calc R U . . .
H20B H 0.7201 0.7064 0.0802 0.062 Uiso 1 1 calc R U . . .
H20C H 0.6538 0.6169 0.0122 0.062 Uiso 1 1 calc R U . . .
Cr1 Cr 0.58845(12) 0.44033(10) 0.37387(11) 0.0238(3) Uani 1 1 d . . . . .
N1 N 0.5296(6) 0.3671(6) 0.5711(6) 0.0262(11) Uani 1 1 d . . . . .
Cl1 Cl 0.38059(19) 0.40923(17) 0.30897(17) 0.0311(4) Uani 1 1 d . . . . .

loop_
_atom_site_aniso_label
_atom_site_aniso_U_11
_atom_site_aniso_U_22
_atom_site_aniso_U_33
_atom_site_aniso_U_23
_atom_site_aniso_U_13
_atom_site_aniso_U_12
C1 0.026(3) 0.033(3) 0.028(3) -0.001(3) -0.008(3) -0.008(3)
C2 0.046(4) 0.040(4) 0.033(4) 0.000(3) -0.016(3) -0.016(3)
C3 0.056(5) 0.028(3) 0.047(4) 0.001(3) -0.016(4) -0.013(3)
C4 0.059(5) 0.032(4) 0.037(4) 0.009(3) -0.013(4) -0.007(3)
C5 0.041(4) 0.041(4) 0.031(4) 0.003(3) -0.013(3) -0.003(3)
C6 0.036(4) 0.039(4) 0.027(3) 0.001(3) -0.013(3) -0.009(3)
C11 0.020(3) 0.037(3) 0.026(3) -0.004(3) -0.006(2) -0.006(2)
C12 0.016(3) 0.044(4) 0.026(3) -0.002(3) -0.008(2) -0.003(3)
C13 0.022(3) 0.036(3) 0.035(4) -0.005(3) -0.006(3) -0.004(3)
C14 0.026(3) 0.037(3) 0.026(3) -0.005(3) -0.006(3) -0.006(3)
C15 0.024(3) 0.039(3) 0.023(3) 0.001(3) -0.007(2) -0.008(3)
C16 0.037(4) 0.051(4) 0.042(4) -0.011(3) -0.003(3) -0.023(3)
C17 0.026(3) 0.060(5) 0.036(4) 0.001(3) -0.016(3) -0.005(3)
C18 0.033(4) 0.033(4) 0.067(6) -0.007(4) -0.006(4) -0.004(3)
C19 0.039(4) 0.069(5) 0.044(4) -0.018(4) -0.010(3) -0.021(4)
C20 0.034(4) 0.047(4) 0.027(3) 0.006(3) -0.004(3) -0.009(3)
Cr1 0.0220(5) 0.0254(5) 0.0246(5) 0.0018(4) -0.0125(4) -0.0058(4)
N1 0.021(2) 0.031(3) 0.024(3) 0.000(2) -0.009(2) -0.005(2)
Cl1 0.0276(8) 0.0367(8) 0.0335(8) -0.0045(6) -0.0147(6) -0.0099(6)

loop_
_atom_type_symbol
_atom_type_description
_atom_type_scat_dispersion_real
_atom_type_scat_dispersion_imag
_atom_type_scat_source
C C 0.0033 0.0016 'International Tables Vol C Tables 4.2.6.8 and 6.1.1.4'
H H 0 0 'International Tables Vol C Tables 4.2.6.8 and 6.1.1.4'
Cr Cr 0.3209 0.6236 'International Tables Vol C Tables 4.2.6.8 and 6.1.1.4'
N N 0.0061 0.0033 'International Tables Vol C Tables 4.2.6.8 and 6.1.1.4'
Cl Cl 0.1484 0.1585 'International Tables Vol C Tables 4.2.6.8 and 6.1.1.4'

loop_
_geom_angle_atom_site_label_1
_geom_angle_atom_site_label_2
_geom_angle_atom_site_label_3
_geom_angle
_geom_angle_site_symmetry_1
_geom_angle_site_symmetry_3
_geom_angle_publ_flag
N1 C1 C2 120.7(6) . . ?
N1 C1 C6 120.7(6) . . ?
C2 C1 C6 118.6(6) . . ?
C3 C2 C1 120.5(7) . . ?
C3 C2 H2 119.8 . . ?
C1 C2 H2 119.8 . . ?
C4 C3 C2 120.7(7) . . ?
C4 C3 H3 119.7 . . ?
C2 C3 H3 119.7 . . ?
C3 C4 C5 119.7(7) . . ?
C3 C4 H4 120.2 . . ?
C5 C4 H4 120.2 . . ?
C4 C5 C6 121.2(7) . . ?
C4 C5 H5 119.4 . . ?
C6 C5 H5 119.4 . . ?
C5 C6 C1 119.4(7) . . ?
C5 C6 H6 120.3 . . ?
C1 C6 H6 120.3 . . ?
C12 C11 C15 108.3(6) . . ?
C12 C11 C16 125.1(6) . . ?
C15 C11 C16 126.1(6) . . ?
C12 C11 Cr1 72.2(4) . . ?
C15 C11 Cr1 73.4(4) . . ?
C16 C11 Cr1 126.4(5) . . ?
C11 C12 C13 108.3(6) . . ?
C11 C12 C17 125.5(7) . . ?
C13 C12 C17 126.1(6) . . ?
C11 C12 Cr1 71.1(3) . . ?
C13 C12 Cr1 72.9(4) . . ?
C17 C12 Cr1 126.2(5) . . ?
C14 C13 C12 106.9(6) . . ?
C14 C13 C18 125.4(7) . . ?
C12 C13 C18 127.3(7) . . ?
C14 C13 Cr1 72.9(4) . . ?
C12 C13 Cr1 70.5(4) . . ?
C18 C13 Cr1 127.4(5) . . ?
C15 C14 C13 109.3(6) . . ?
C15 C14 C19 124.7(6) . . ?
C13 C14 C19 125.9(7) . . ?
C15 C14 Cr1 71.2(4) . . ?
C13 C14 Cr1 71.2(4) . . ?
C19 C14 Cr1 127.7(5) . . ?
C14 C15 C11 107.2(6) . . ?
C14 C15 C20 126.0(6) . . ?
C11 C15 C20 126.5(6) . . ?
C14 C15 Cr1 73.0(4) . . ?
C11 C15 Cr1 69.9(4) . . ?
C20 C15 Cr1 127.4(4) . . ?
C11 C16 H16A 109.5 . . ?
C11 C16 H16B 109.5 . . ?
H16A C16 H16B 109.5 . . ?
C11 C16 H16C 109.5 . . ?
H16A C16 H16C 109.5 . . ?
H16B C16 H16C 109.5 . . ?
C12 C17 H17A 109.5 . . ?
C12 C17 H17B 109.5 . . ?
H17A C17 H17B 109.5 . . ?
C12 C17 H17C 109.5 . . ?
H17A C17 H17C 109.5 . . ?
H17B C17 H17C 109.5 . . ?
C13 C18 H18A 109.5 . . ?
C13 C18 H18B 109.5 . . ?
H18A C18 H18B 109.5 . . ?
C13 C18 H18C 109.5 . . ?
H18A C18 H18C 109.5 . . ?
H18B C18 H18C 109.5 . . ?
C14 C19 H19A 109.5 . . ?
C14 C19 H19B 109.5 . . ?
H19A C19 H19B 109.5 . . ?
C14 C19 H19C 109.5 . . ?
H19A C19 H19C 109.5 . . ?
H19B C19 H19C 109.5 . . ?
C15 C20 H20A 109.5 . . ?
C15 C20 H20B 109.5 . . ?
H20A C20 H20B 109.5 . . ?
C15 C20 H20C 109.5 . . ?
H20A C20 H20C 109.5 . . ?
H20B C20 H20C 109.5 . . ?
N1 Cr1 N1 89.7(2) . 2_666 ?
N1 Cr1 C11 117.8(2) . . ?
N1 Cr1 C11 92.2(2) 2_666 . ?
N1 Cr1 C12 92.2(2) . . ?
N1 Cr1 C12 119.8(2) 2_666 . ?
C11 Cr1 C12 36.7(2) . . ?
N1 Cr1 C15 152.6(2) . . ?
N1 Cr1 C15 99.3(2) 2_666 . ?
C11 Cr1 C15 36.7(2) . . ?
C12 Cr1 C15 60.9(2) . . ?
N1 Cr1 C13 101.3(2) . . ?
N1 Cr1 C13 153.3(2) 2_666 . ?
C11 Cr1 C13 61.1(2) . . ?
C12 Cr1 C13 36.6(2) . . ?
C15 Cr1 C13 60.7(2) . . ?
N1 Cr1 C14 135.9(2) . . ?
N1 Cr1 C14 133.0(2) 2_666 . ?
C11 Cr1 C14 60.2(2) . . ?
C12 Cr1 C14 60.1(2) . . ?
C15 Cr1 C14 35.8(2) . . ?
C13 Cr1 C14 36.0(2) . . ?
N1 Cr1 Cl1 100.53(17) . . ?
N1 Cr1 Cl1 98.84(16) 2_666 . ?
C11 Cr1 Cl1 140.10(17) . . ?
C12 Cr1 Cl1 139.44(19) . . ?
C15 Cr1 Cl1 103.50(17) . . ?
C13 Cr1 Cl1 102.83(18) . . ?
C14 Cr1 Cl1 85.13(17) . . ?
N1 Cr1 Cr1 45.14(16) . 2_666 ?
N1 Cr1 Cr1 44.58(16) 2_666 2_666 ?
C11 Cr1 Cr1 110.81(17) . 2_666 ?
C12 Cr1 Cr1 112.23(17) . 2_666 ?
C15 Cr1 Cr1 137.56(18) . 2_666 ?
C13 Cr1 Cr1 140.43(18) . 2_666 ?
C14 Cr1 Cr1 170.95(18) . 2_666 ?
Cl1 Cr1 Cr1 103.72(7) . 2_666 ?
C1 N1 Cr1 135.9(4) . . ?
C1 N1 Cr1 133.8(4) . 2_666 ?
Cr1 N1 Cr1 90.3(2) . 2_666 ?

loop_
_geom_bond_atom_site_label_1
_geom_bond_atom_site_label_2
_geom_bond_distance
_geom_bond_site_symmetry_2
_geom_bond_publ_flag
C1 N1 1.373(8) . ?
C1 C2 1.398(10) . ?
C1 C6 1.406(9) . ?
C2 C3 1.372(10) . ?
C2 H2 0.95 . ?
C3 C4 1.371(11) . ?
C3 H3 0.95 . ?
C4 C5 1.374(11) . ?
C4 H4 0.95 . ?
C5 C6 1.378(10) . ?
C5 H5 0.95 . ?
C6 H6 0.95 . ?
C11 C12 1.413(9) . ?
C11 C15 1.423(9) . ?
C11 C16 1.495(9) . ?
C11 Cr1 2.238(6) . ?
C12 C13 1.427(10) . ?
C12 C17 1.501(9) . ?
C12 Cr1 2.253(6) . ?
C13 C14 1.418(9) . ?
C13 C18 1.504(10) . ?
C13 Cr1 2.285(6) . ?
C14 C15 1.411(9) . ?
C14 C19 1.509(10) . ?
C14 Cr1 2.307(6) . ?
C15 C20 1.504(9) . ?
C15 Cr1 2.284(6) . ?
C16 H16A 0.98 . ?
C16 H16B 0.98 . ?
C16 H16C 0.98 . ?
C17 H17A 0.98 . ?
C17 H17B 0.98 . ?
C17 H17C 0.98 . ?
C18 H18A 0.98 . ?
C18 H18B 0.98 . ?
C18 H18C 0.98 . ?
C19 H19A 0.98 . ?
C19 H19B 0.98 . ?
C19 H19C 0.98 . ?
C20 H20A 0.98 . ?
C20 H20B 0.98 . ?
C20 H20C 0.98 . ?
Cr1 N1 1.869(5) . ?
Cr1 N1 1.888(5) 2_666 ?
Cr1 Cl1 2.3087(17) . ?
Cr1 Cr1 2.663(2) 2_666 ?
N1 Cr1 1.888(5) 2_666 ?
